data_4072371
loop_
_publ_author_name
'Kaufmann, Linda'
'Vitze, Hannes'
'Bolte, Michael'
'Lerner, Hans-Wolfram'
'Wagner, Matthias'

_publ_section_title
;
 9-Ferrocenyl-9-borafluorene&#xE5F8;A Redox-Switchable Main Group Lewis
 Acid
;
_journal_issue 23
_journal_name_full Organometallics
_journal_page_first 6215
_journal_paper_doi 10.1021/om800803f
_journal_volume 27
_journal_year 2008
_chemical_formula_sum 'C70 H74 B2 Fe3 Li O8'
_chemical_formula_weight 1239.40
_chemical_name_systematic ?
_space_group_IT_number 2
_symmetry_cell_setting triclinic
_symmetry_space_group_name_Hall '-P 1'
_symmetry_space_group_name_H-M 'P -1'
_atom_sites_solution_hydrogens geom
_atom_sites_solution_primary direct
_atom_sites_solution_secondary difmap
_audit_creation_method SHELXL-97
_cell_angle_alpha 78.523(10)
_cell_angle_beta 80.930(8)
_cell_angle_gamma 82.496(10)
_cell_formula_units_Z 1
_cell_length_a 8.8567(9)
_cell_length_b 12.9851(18)
_cell_length_c 13.5310(14)
_cell_measurement_reflns_used 7279
_cell_measurement_temperature 173(2)
_cell_measurement_theta_max 25.4
_cell_measurement_theta_min 3.5
_cell_volume 1498.0(3)
_computing_cell_refinement 'X-Area (Stoe & Cie, 2001)'
_computing_data_collection 'X-Area (Stoe & Cie, 2001)'
_computing_data_reduction 'X-Area (Stoe & Cie, 2001)'
_computing_molecular_graphics 'XP in SHELXTL-Plus (Sheldrick, 1991)'
_computing_publication_material SHELXL97
_computing_structure_refinement 'SHELXL97 (Sheldrick, 1997) '
_computing_structure_solution 'SHELXS97 (Sheldrick, 1990) '
_diffrn_ambient_temperature 173(2)
_diffrn_measured_fraction_theta_full 0.995
_diffrn_measured_fraction_theta_max 0.986
_diffrn_measurement_device_type 'STOE IPDS II two-circle-diffractometer'
_diffrn_measurement_method \w
_diffrn_radiation_monochromator graphite
_diffrn_radiation_source 'fine-focus sealed tube'
_diffrn_radiation_type MoK\a
_diffrn_radiation_wavelength 0.71073
_diffrn_reflns_av_R_equivalents 0.0974
_diffrn_reflns_av_sigmaI/netI 0.1223
_diffrn_reflns_limit_h_max 10
_diffrn_reflns_limit_h_min -10
_diffrn_reflns_limit_k_max 15
_diffrn_reflns_limit_k_min -15
_diffrn_reflns_limit_l_max 16
_diffrn_reflns_limit_l_min -16
_diffrn_reflns_number 14570
_diffrn_reflns_theta_full 25.00
_diffrn_reflns_theta_max 25.67
_diffrn_reflns_theta_min 3.37
_diffrn_standards_number 0
_exptl_absorpt_coefficient_mu 0.774
_exptl_absorpt_correction_T_max 0.9771
_exptl_absorpt_correction_T_min 0.8481
_exptl_absorpt_correction_type multi-scan
_exptl_absorpt_process_details 'MULABS (Spek, 2003; Blessing, 1995)'
_exptl_crystal_colour orange
_exptl_crystal_density_diffrn 1.374
_exptl_crystal_density_method 'not measured'
_exptl_crystal_description plate
_exptl_crystal_F_000 649
_exptl_crystal_size_max 0.22
_exptl_crystal_size_mid 0.17
_exptl_crystal_size_min 0.03
_refine_diff_density_max 0.307
_refine_diff_density_min -0.363
_refine_diff_density_rms 0.065
_refine_ls_extinction_method none
_refine_ls_goodness_of_fit_ref 0.945
_refine_ls_hydrogen_treatment mixed
_refine_ls_matrix_type full
_refine_ls_number_parameters 490
_refine_ls_number_reflns 5583
_refine_ls_number_restraints 6
_refine_ls_restrained_S_all 0.945
_refine_ls_R_factor_all 0.1192
_refine_ls_R_factor_gt 0.0575
_refine_ls_shift/su_max 0.000
_refine_ls_shift/su_mean 0.000
_refine_ls_structure_factor_coef Fsqd
_refine_ls_weighting_details 'calc w=1/[\s^2^(Fo^2^)+(0.0408P)^2^+0.0000P] where P=(Fo^2^+2Fc^2^)/3'
_refine_ls_weighting_scheme calc
_refine_ls_wR_factor_gt 0.1008
_refine_ls_wR_factor_ref 0.1199
_reflns_number_gt 3228
_reflns_number_total 5583
_reflns_threshold_expression I>2\s(I)
_cod_data_source_file om800803f_si_001.cif
_cod_data_source_block wa668_/_Compound_Li(12-c-4)2[6]
_cod_depositor_comments
;
The following automatic conversions were performed:

'_symmetry_cell_setting' value 'Triclinic' changed to 'triclinic'
according to /home/saulius/struct/CIF-dictionaries/cif_core.dic
dictionary named 'cif_core.dic' version 2.4.1 from 2010-06-29.

Automatic conversion script
Id: cif_fix_values 1715 2011-07-08 13:25:40Z adriana 
;
_cod_database_code 4072371

loop_
_symmetry_equiv_pos_as_xyz
'x, y, z'
'-x, -y, -z'

loop_
_atom_site_label
_atom_site_type_symbol
_atom_site_fract_x
_atom_site_fract_y
_atom_site_fract_z
_atom_site_U_iso_or_equiv
_atom_site_adp_type
_atom_site_occupancy
_atom_site_symmetry_multiplicity
_atom_site_calc_flag
_atom_site_refinement_flags
_atom_site_disorder_assembly
_atom_site_disorder_group
Fe1 Fe 0.0000 0.0000 0.0000 0.0397(3) Uani 1 2 d S . .
Fe2 Fe 0.39616(7) -0.05761(6) 0.32961(4) 0.03293(19) Uani 1 1 d . . .
B1 B 0.1470(5) 0.0972(5) 0.1759(3) 0.0381(13) Uani 1 1 d . . .
C1 C 0.1348(4) 0.0002(4) 0.1213(3) 0.0404(12) Uani 1 1 d . . .
C2 C 0.2278(5) -0.0252(5) 0.0305(3) 0.0483(14) Uani 1 1 d . . .
H2 H 0.3086 0.0138 -0.0069 0.058 Uiso 1 1 calc R . .
C3 C 0.1836(5) -0.1150(5) 0.0046(3) 0.0469(14) Uani 1 1 d . . .
H3 H 0.2295 -0.1468 -0.0519 0.056 Uiso 1 1 calc R . .
C4 C 0.0581(5) -0.1504(4) 0.0773(3) 0.0483(14) Uani 1 1 d . . .
H4 H 0.0045 -0.2095 0.0786 0.058 Uiso 1 1 calc R . .
C5 C 0.0285(5) -0.0790(4) 0.1484(3) 0.0448(13) Uani 1 1 d . . .
H5 H -0.0501 -0.0835 0.2052 0.054 Uiso 1 1 calc R . .
C11 C 0.2180(4) 0.0583(4) 0.2823(3) 0.0338(11) Uani 1 1 d . . .
C12 C 0.1660(5) -0.0161(4) 0.3708(3) 0.0370(11) Uani 1 1 d . . .
H12 H 0.0857 -0.0593 0.3753 0.044 Uiso 1 1 calc R . .
C13 C 0.2525(5) -0.0155(4) 0.4511(3) 0.0398(11) Uani 1 1 d . . .
H13 H 0.2392 -0.0571 0.5175 0.048 Uiso 1 1 calc R . .
C14 C 0.3613(5) 0.0581(4) 0.4142(3) 0.0388(11) Uani 1 1 d . . .
H14 H 0.4348 0.0748 0.4511 0.047 Uiso 1 1 calc R . .
C15 C 0.3411(5) 0.1028(4) 0.3112(3) 0.0377(11) Uani 1 1 d . . .
H15 H 0.4002 0.1545 0.2682 0.045 Uiso 1 1 calc R . .
C21 C 0.4809(6) -0.1349(5) 0.2121(4) 0.0639(17) Uani 1 1 d . . .
H21 H 0.4435 -0.1226 0.1482 0.077 Uiso 1 1 calc R . .
C22 C 0.4282(6) -0.2078(5) 0.2999(5) 0.0658(16) Uani 1 1 d . . .
H22 H 0.3500 -0.2530 0.3054 0.079 Uiso 1 1 calc R . .
C23 C 0.5147(6) -0.2005(4) 0.3784(4) 0.0498(13) Uani 1 1 d . . .
H23 H 0.5043 -0.2402 0.4457 0.060 Uiso 1 1 calc R . .
C24 C 0.6177(5) -0.1246(4) 0.3387(3) 0.0417(12) Uani 1 1 d . . .
H24 H 0.6889 -0.1037 0.3746 0.050 Uiso 1 1 calc R . .
C25 C 0.5974(5) -0.0842(5) 0.2357(3) 0.0506(13) Uani 1 1 d . . .
H25 H 0.6530 -0.0319 0.1906 0.061 Uiso 1 1 calc R . .
C31 C 0.2360(5) 0.1923(4) 0.1005(3) 0.0470(13) Uani 1 1 d . . .
C32 C 0.1338(5) 0.2867(5) 0.0836(4) 0.0682(19) Uani 1 1 d . . .
C33 C 0.1839(6) 0.3795(6) 0.0261(6) 0.108(3) Uani 1 1 d . . .
H33 H 0.1143 0.4417 0.0173 0.130 Uiso 1 1 calc R . .
C34 C 0.3380(7) 0.3817(6) -0.0193(5) 0.101(3) Uani 1 1 d . . .
H34 H 0.3725 0.4448 -0.0602 0.121 Uiso 1 1 calc R . .
C35 C 0.4387(6) 0.2912(5) -0.0037(4) 0.0647(17) Uani 1 1 d . . .
H35 H 0.5430 0.2920 -0.0338 0.078 Uiso 1 1 calc R . .
C36 C 0.3880(5) 0.1991(5) 0.0556(3) 0.0518(14) Uani 1 1 d . . .
H36 H 0.4598 0.1382 0.0660 0.062 Uiso 1 1 calc R . .
C41 C -0.0216(5) 0.1654(4) 0.1982(3) 0.0454(13) Uani 1 1 d . . .
C42 C -0.0211(5) 0.2688(5) 0.1410(4) 0.0666(18) Uani 1 1 d . . .
C43 C -0.1548(6) 0.3388(6) 0.1411(5) 0.095(3) Uani 1 1 d . . .
H43 H -0.1535 0.4075 0.1005 0.114 Uiso 1 1 calc R . .
C44 C -0.2905(6) 0.3081(6) 0.2007(5) 0.085(2) Uani 1 1 d . . .
H44 H -0.3824 0.3548 0.1994 0.102 Uiso 1 1 calc R . .
C45 C -0.2901(5) 0.2084(5) 0.2622(4) 0.0595(16) Uani 1 1 d . . .
H45 H -0.3804 0.1884 0.3060 0.071 Uiso 1 1 calc R . .
C46 C -0.1585(5) 0.1384(4) 0.2596(3) 0.0460(12) Uani 1 1 d . . .
H46 H -0.1609 0.0700 0.3006 0.055 Uiso 1 1 calc R . .
Li1 Li 1.0000 0.5000 0.5000 0.094(7) Uani 1 2 d S . .
O1 O 0.8442(9) 0.5860(6) 0.4027(6) 0.065(2) Uani 0.50 1 d P A 1
O2 O 1.1603(10) 0.5484(6) 0.3544(7) 0.071(2) Uani 0.50 1 d P A 1
O3 O 1.1251(8) 0.3487(6) 0.4749(7) 0.062(2) Uani 0.50 1 d P A 1
O4 O 0.8115(8) 0.3877(5) 0.5184(6) 0.061(2) Uani 0.50 1 d P A 1
C51 C 0.931(4) 0.637(3) 0.317(2) 0.109(9) Uani 0.50 1 d P A 1
H51A H 0.8652 0.6565 0.2623 0.131 Uiso 0.50 1 calc PR A 1
H51B H 0.9552 0.7038 0.3330 0.131 Uiso 0.50 1 calc PR A 1
C52 C 1.066(4) 0.587(2) 0.2778(19) 0.104(10) Uani 0.50 1 d P A 1
H52A H 1.1204 0.6373 0.2231 0.125 Uiso 0.50 1 calc PR A 1
H52B H 1.0445 0.5280 0.2478 0.125 Uiso 0.50 1 calc PR A 1
C53 C 1.205(3) 0.442(3) 0.350(2) 0.070(8) Uani 0.50 1 d P A 1
H53A H 1.1684 0.4404 0.2847 0.084 Uiso 0.50 1 calc PR A 1
H53B H 1.3167 0.4459 0.3311 0.084 Uiso 0.50 1 calc PR A 1
C54 C 1.209(4) 0.357(3) 0.381(2) 0.156(17) Uani 0.50 1 d P A 1
H54A H 1.3159 0.3259 0.3857 0.187 Uiso 0.50 1 calc PR A 1
H54B H 1.1633 0.3201 0.3372 0.187 Uiso 0.50 1 calc PR A 1
C56 C 0.878(3) 0.2992(16) 0.485(2) 0.121(9) Uani 0.50 1 d P A 1
H56A H 0.8605 0.3071 0.4135 0.146 Uiso 0.50 1 calc PR A 1
H56B H 0.8202 0.2403 0.5245 0.146 Uiso 0.50 1 calc PR A 1
C55 C 1.0308(19) 0.2677(12) 0.489(2) 0.122(9) Uani 0.50 1 d P A 1
H55A H 1.0680 0.2239 0.4363 0.146 Uiso 0.50 1 calc PR A 1
H55B H 1.0420 0.2222 0.5561 0.146 Uiso 0.50 1 calc PR A 1
C57 C 0.691(2) 0.440(2) 0.4706(18) 0.087(7) Uani 0.50 1 d P A 1
H57A H 0.6110 0.4668 0.5223 0.104 Uiso 0.50 1 calc PR A 1
H57B H 0.6448 0.3895 0.4415 0.104 Uiso 0.50 1 calc PR A 1
C58 C 0.729(4) 0.528(2) 0.391(4) 0.15(2) Uani 0.50 1 d P A 1
H58A H 0.7593 0.5007 0.3265 0.176 Uiso 0.50 1 calc PR A 1
H58B H 0.6341 0.5771 0.3827 0.176 Uiso 0.50 1 calc PR A 1
O1' O 1.001(2) 0.6165(12) 0.2971(15) 0.080(5) Uani 0.50 1 d P A 2
O2' O 1.249(3) 0.455(2) 0.340(2) 0.107(8) Uani 0.50 1 d P A 2
O3' O 0.9803(11) 0.3401(7) 0.4634(6) 0.062(2) Uani 0.50 1 d P A 2
O4' O 0.7596(14) 0.5037(13) 0.4112(11) 0.060(3) Uani 0.50 1 d P A 2
C61 C 1.0909(15) 0.5663(11) 0.2191(12) 0.069(4) Uani 0.50 1 d P A 2
H61A H 1.1090 0.6184 0.1553 0.083 Uiso 0.50 1 calc PR A 2
H61B H 1.0364 0.5098 0.2055 0.083 Uiso 0.50 1 calc PR A 2
C62 C 1.2411(15) 0.5205(12) 0.2559(11) 0.071(4) Uani 0.50 1 d P A 2
H62A H 1.3018 0.4856 0.2016 0.085 Uiso 0.50 1 calc PR A 2
H62B H 1.2961 0.5809 0.2600 0.085 Uiso 0.50 1 calc PR A 2
C63 C 1.202(3) 0.345(2) 0.3299(18) 0.082(6) Uani 0.50 1 d P A 2
H63A H 1.1326 0.3558 0.2774 0.099 Uiso 0.50 1 calc PR A 2
H63B H 1.2959 0.3006 0.3066 0.099 Uiso 0.50 1 calc PR A 2
C64 C 1.1228(19) 0.2851(13) 0.4297(11) 0.071(4) Uani 0.50 1 d PU A 2
H64A H 1.1046 0.2144 0.4198 0.085 Uiso 0.50 1 calc PR A 2
H64B H 1.1913 0.2750 0.4828 0.085 Uiso 0.50 1 calc PR A 2
C65 C 0.856(3) 0.3184(15) 0.4187(13) 0.076(6) Uani 0.50 1 d P A 2
H65A H 0.8248 0.2473 0.4499 0.092 Uiso 0.50 1 calc PR A 2
H65B H 0.8857 0.3210 0.3446 0.092 Uiso 0.50 1 calc PR A 2
C66 C 0.727(2) 0.4013(16) 0.4379(14) 0.062(5) Uani 0.50 1 d P A 2
H66A H 0.6428 0.3928 0.4007 0.074 Uiso 0.50 1 calc PR A 2
H66B H 0.6871 0.3878 0.5114 0.074 Uiso 0.50 1 calc PR A 2
C67 C 0.742(2) 0.5483(14) 0.3086(12) 0.077(4) Uani 0.50 1 d P A 2
H67A H 0.6334 0.5733 0.3021 0.093 Uiso 0.50 1 calc PR A 2
H67B H 0.7782 0.4955 0.2642 0.093 Uiso 0.50 1 calc PR A 2
C68 C 0.8401(13) 0.6402(11) 0.2793(12) 0.066(4) Uani 0.50 1 d P A 2
H68A H 0.8379 0.6694 0.2061 0.080 Uiso 0.50 1 calc PR A 2
H68B H 0.7917 0.6962 0.3177 0.080 Uiso 0.50 1 calc PR A 2

loop_
_atom_site_aniso_label
_atom_site_aniso_U_11
_atom_site_aniso_U_22
_atom_site_aniso_U_33
_atom_site_aniso_U_23
_atom_site_aniso_U_13
_atom_site_aniso_U_12
Fe1 0.0209(5) 0.0722(8) 0.0205(4) 0.0078(5) -0.0083(3) -0.0028(5)
Fe2 0.0292(4) 0.0449(4) 0.0235(3) -0.0035(3) -0.0074(2) 0.0013(3)
B1 0.016(2) 0.069(4) 0.024(2) 0.008(2) -0.0052(17) -0.008(2)
C1 0.020(2) 0.073(3) 0.0217(19) 0.011(2) -0.0122(16) 0.000(2)
C2 0.020(2) 0.087(4) 0.031(2) 0.009(2) -0.0107(17) -0.002(2)
C3 0.030(2) 0.080(4) 0.029(2) -0.005(3) -0.0130(19) 0.004(3)
C4 0.039(3) 0.068(4) 0.033(2) 0.006(2) -0.017(2) 0.003(2)
C5 0.034(2) 0.069(4) 0.024(2) 0.012(2) -0.0112(17) -0.002(2)
C11 0.025(2) 0.049(3) 0.0208(19) 0.002(2) -0.0030(16) 0.005(2)
C12 0.030(2) 0.050(3) 0.026(2) 0.001(2) -0.0019(17) -0.002(2)
C13 0.040(2) 0.053(3) 0.0209(19) -0.002(2) -0.0021(17) 0.005(2)
C14 0.041(3) 0.040(3) 0.036(2) -0.007(2) -0.0131(19) 0.005(2)
C15 0.030(2) 0.041(3) 0.037(2) 0.003(2) -0.0083(18) 0.0018(19)
C21 0.057(3) 0.096(5) 0.044(3) -0.033(3) -0.020(3) 0.020(3)
C22 0.051(3) 0.068(4) 0.089(5) -0.041(4) -0.017(3) 0.003(3)
C23 0.050(3) 0.046(3) 0.051(3) -0.008(2) -0.011(2) 0.005(3)
C24 0.034(2) 0.053(3) 0.037(2) -0.010(2) -0.0080(19) 0.008(2)
C25 0.036(3) 0.079(4) 0.028(2) -0.003(2) -0.0009(18) 0.009(2)
C31 0.022(2) 0.076(4) 0.033(2) 0.013(2) -0.0052(17) -0.002(2)
C32 0.026(2) 0.090(5) 0.060(3) 0.039(3) -0.001(2) 0.010(3)
C33 0.035(3) 0.117(6) 0.121(6) 0.080(5) 0.002(3) 0.011(3)
C34 0.046(3) 0.100(6) 0.112(5) 0.072(5) 0.004(3) -0.004(3)
C35 0.034(3) 0.089(5) 0.053(3) 0.025(3) 0.002(2) -0.011(3)
C36 0.028(2) 0.078(4) 0.040(2) 0.014(3) -0.0056(18) -0.005(2)
C41 0.023(2) 0.074(4) 0.032(2) 0.011(2) -0.0057(17) -0.007(2)
C42 0.024(2) 0.083(4) 0.069(3) 0.037(3) -0.007(2) 0.004(2)
C43 0.032(3) 0.105(5) 0.107(5) 0.060(4) -0.001(3) 0.016(3)
C44 0.022(3) 0.101(5) 0.105(5) 0.025(4) -0.003(3) 0.016(3)
C45 0.021(2) 0.091(4) 0.056(3) 0.007(3) -0.002(2) -0.002(2)
C46 0.029(2) 0.072(4) 0.032(2) 0.004(2) -0.0029(17) -0.010(2)
Li1 0.034(7) 0.014(6) 0.24(2) -0.053(9) -0.021(9) 0.006(5)
O1 0.075(5) 0.046(5) 0.076(5) -0.012(4) -0.014(4) -0.006(4)
O2 0.085(6) 0.046(5) 0.083(6) -0.011(4) -0.019(5) -0.005(4)
O3 0.052(5) 0.039(5) 0.094(6) -0.022(4) 0.005(4) -0.005(4)
O4 0.050(4) 0.034(4) 0.099(6) -0.013(4) -0.009(4) 0.000(3)
C51 0.14(3) 0.11(2) 0.064(14) 0.004(13) 0.000(16) 0.00(2)
C52 0.19(3) 0.077(18) 0.046(10) -0.023(11) -0.014(18) -0.012(18)
C53 0.060(12) 0.042(14) 0.101(14) 0.008(10) -0.017(11) -0.006(9)
C54 0.17(3) 0.065(18) 0.16(3) 0.014(19) 0.10(2) 0.056(17)
C56 0.073(13) 0.057(12) 0.24(3) -0.088(18) 0.034(16) -0.013(10)
C55 0.060(10) 0.028(8) 0.29(3) -0.060(13) -0.037(14) 0.010(8)
C57 0.035(9) 0.11(2) 0.109(18) -0.006(14) -0.016(10) -0.021(12)
C58 0.11(2) 0.038(14) 0.33(5) -0.02(2) -0.15(3) 0.006(13)
O1' 0.094(13) 0.039(8) 0.086(13) -0.012(7) 0.031(8) 0.019(8)
O2' 0.103(15) 0.057(12) 0.159(15) -0.054(11) 0.030(10) -0.003(10)
O3' 0.055(5) 0.052(6) 0.086(6) -0.026(4) -0.026(4) 0.015(5)
O4' 0.049(7) 0.047(8) 0.082(7) -0.015(6) -0.006(6) 0.007(6)
C61 0.072(8) 0.060(9) 0.062(8) 0.000(7) 0.011(7) 0.002(7)
C62 0.072(9) 0.051(8) 0.081(9) -0.006(8) 0.015(7) -0.012(7)
C63 0.085(13) 0.045(11) 0.113(17) -0.022(11) 0.007(11) -0.009(9)
C64 0.080(8) 0.062(8) 0.069(7) -0.018(6) -0.010(6) 0.007(7)
C65 0.116(14) 0.041(8) 0.089(11) -0.029(8) -0.030(10) -0.023(8)
C66 0.065(12) 0.066(13) 0.054(9) -0.015(7) 0.009(7) -0.020(9)
C67 0.082(10) 0.055(10) 0.099(11) 0.004(8) -0.038(9) -0.015(8)
C68 0.045(7) 0.061(9) 0.087(10) -0.012(7) -0.011(6) 0.016(6)

loop_
_atom_type_symbol
_atom_type_description
_atom_type_scat_dispersion_real
_atom_type_scat_dispersion_imag
_atom_type_scat_source
C C 0.0033 0.0016 'International Tables Vol C Tables 4.2.6.8 and 6.1.1.4'
H H 0.0000 0.0000 'International Tables Vol C Tables 4.2.6.8 and 6.1.1.4'
B B 0.0013 0.0007 'International Tables Vol C Tables 4.2.6.8 and 6.1.1.4'
Fe Fe 0.3463 0.8444 'International Tables Vol C Tables 4.2.6.8 and 6.1.1.4'
Li Li -0.0003 0.0001 'International Tables Vol C Tables 4.2.6.8 and 6.1.1.4'
O O 0.0106 0.0060 'International Tables Vol C Tables 4.2.6.8 and 6.1.1.4'

loop_
_geom_angle_atom_site_label_1
_geom_angle_atom_site_label_2
_geom_angle_atom_site_label_3
_geom_angle
_geom_angle_site_symmetry_1
_geom_angle_site_symmetry_3
C3 Fe1 C3 180.0(3) . 2
C3 Fe1 C4 139.66(19) . 2
C3 Fe1 C4 40.34(19) 2 2
C3 Fe1 C4 40.34(19) . .
C3 Fe1 C4 139.66(19) 2 .
C4 Fe1 C4 180.0 2 .
C3 Fe1 C2 140.6(2) . 2
C3 Fe1 C2 39.4(2) 2 2
C4 Fe1 C2 66.7(2) 2 2
C4 Fe1 C2 113.3(2) . 2
C3 Fe1 C2 39.4(2) . .
C3 Fe1 C2 140.6(2) 2 .
C4 Fe1 C2 113.3(2) 2 .
C4 Fe1 C2 66.7(2) . .
C2 Fe1 C2 180.0 2 .
C3 Fe1 C5 66.76(18) . .
C3 Fe1 C5 113.24(18) 2 .
C4 Fe1 C5 139.68(19) 2 .
C4 Fe1 C5 40.32(19) . .
C2 Fe1 C5 114.59(17) 2 .
C2 Fe1 C5 65.41(17) . .
C3 Fe1 C5 113.24(18) . 2
C3 Fe1 C5 66.76(18) 2 2
C4 Fe1 C5 40.32(19) 2 2
C4 Fe1 C5 139.68(19) . 2
C2 Fe1 C5 65.41(17) 2 2
C2 Fe1 C5 114.59(17) . 2
C5 Fe1 C5 179.998(1) . 2
C3 Fe1 C1 113.01(19) . 2
C3 Fe1 C1 66.99(19) 2 2
C4 Fe1 C1 67.6(2) 2 2
C4 Fe1 C1 112.4(2) . 2
C2 Fe1 C1 39.27(17) 2 2
C2 Fe1 C1 140.73(17) . 2
C5 Fe1 C1 140.71(17) . 2
C5 Fe1 C1 39.29(17) 2 2
C3 Fe1 C1 66.99(19) . .
C3 Fe1 C1 113.01(19) 2 .
C4 Fe1 C1 112.4(2) 2 .
C4 Fe1 C1 67.6(2) . .
C2 Fe1 C1 140.73(17) 2 .
C2 Fe1 C1 39.27(17) . .
C5 Fe1 C1 39.29(17) . .
C5 Fe1 C1 140.71(17) 2 .
C1 Fe1 C1 180.0 2 .
C14 Fe2 C13 40.63(19) . .
C14 Fe2 C21 159.0(2) . .
C13 Fe2 C21 159.5(2) . .
C14 Fe2 C22 157.7(2) . .
C13 Fe2 C22 123.1(2) . .
C21 Fe2 C22 40.7(2) . .
C14 Fe2 C23 121.00(18) . .
C13 Fe2 C23 107.83(19) . .
C21 Fe2 C23 68.2(2) . .
C22 Fe2 C23 40.8(2) . .
C14 Fe2 C15 41.01(16) . .
C13 Fe2 C15 68.23(18) . .
C21 Fe2 C15 123.5(2) . .
C22 Fe2 C15 160.5(2) . .
C23 Fe2 C15 156.79(18) . .
C14 Fe2 C24 106.25(18) . .
C13 Fe2 C24 122.98(17) . .
C21 Fe2 C24 67.82(19) . .
C22 Fe2 C24 67.9(2) . .
C23 Fe2 C24 39.92(19) . .
C15 Fe2 C24 121.58(19) . .
C14 Fe2 C25 122.5(2) . .
C13 Fe2 C25 158.95(18) . .
C21 Fe2 C25 40.1(2) . .
C22 Fe2 C25 68.0(2) . .
C23 Fe2 C25 67.8(2) . .
C15 Fe2 C25 107.2(2) . .
C24 Fe2 C25 40.47(17) . .
C14 Fe2 C12 68.18(18) . .
C13 Fe2 C12 40.80(16) . .
C21 Fe2 C12 123.95(19) . .
C22 Fe2 C12 109.8(2) . .
C23 Fe2 C12 125.7(2) . .
C15 Fe2 C12 67.24(18) . .
C24 Fe2 C12 160.59(16) . .
C25 Fe2 C12 158.25(16) . .
C14 Fe2 C11 68.96(16) . .
C13 Fe2 C11 68.81(15) . .
C21 Fe2 C11 108.22(18) . .
C22 Fe2 C11 124.80(19) . .
C23 Fe2 C11 161.69(19) . .
C15 Fe2 C11 40.30(17) . .
C24 Fe2 C11 157.09(18) . .
C25 Fe2 C11 121.91(17) . .
C12 Fe2 C11 40.23(15) . .
C1 B1 C11 112.0(4) . .
C1 B1 C31 113.1(4) . .
C11 B1 C31 112.4(4) . .
C1 B1 C41 111.8(3) . .
C11 B1 C41 108.9(4) . .
C31 B1 C41 97.8(4) . .
C2 C1 C5 104.0(5) . .
C2 C1 B1 126.9(4) . .
C5 C1 B1 129.1(4) . .
C2 C1 Fe1 67.3(2) . .
C5 C1 Fe1 67.6(2) . .
B1 C1 Fe1 127.4(3) . .
C3 C2 C1 111.0(4) . .
C3 C2 Fe1 68.9(2) . .
C1 C2 Fe1 73.5(2) . .
C3 C2 H2 124.5 . .
C1 C2 H2 124.5 . .
Fe1 C2 H2 124.7 . .
C2 C3 C4 108.2(5) . .
C2 C3 Fe1 71.7(3) . .
C4 C3 Fe1 70.1(3) . .
C2 C3 H3 125.9 . .
C4 C3 H3 125.9 . .
Fe1 C3 H3 124.0 . .
C3 C4 C5 106.4(5) . .
C3 C4 Fe1 69.6(3) . .
C5 C4 Fe1 71.2(3) . .
C3 C4 H4 126.8 . .
C5 C4 H4 126.8 . .
Fe1 C4 H4 124.1 . .
C4 C5 C1 110.3(4) . .
C4 C5 Fe1 68.5(2) . .
C1 C5 Fe1 73.1(2) . .
C4 C5 H5 124.8 . .
C1 C5 H5 124.8 . .
Fe1 C5 H5 125.1 . .
C12 C11 C15 104.7(3) . .
C12 C11 B1 129.7(4) . .
C15 C11 B1 125.2(4) . .
C12 C11 Fe2 67.7(2) . .
C15 C11 Fe2 67.4(2) . .
B1 C11 Fe2 133.7(3) . .
C13 C12 C11 110.1(4) . .
C13 C12 Fe2 68.7(2) . .
C11 C12 Fe2 72.1(2) . .
C13 C12 H12 125.0 . .
C11 C12 H12 125.0 . .
Fe2 C12 H12 125.8 . .
C14 C13 C12 107.7(4) . .
C14 C13 Fe2 69.5(2) . .
C12 C13 Fe2 70.5(2) . .
C14 C13 H13 126.2 . .
C12 C13 H13 126.2 . .
Fe2 C13 H13 125.5 . .
C13 C14 C15 107.6(4) . .
C13 C14 Fe2 69.9(3) . .
C15 C14 Fe2 70.4(3) . .
C13 C14 H14 126.2 . .
C15 C14 H14 126.2 . .
Fe2 C14 H14 125.1 . .
C14 C15 C11 110.0(4) . .
C14 C15 Fe2 68.6(3) . .
C11 C15 Fe2 72.3(3) . .
C14 C15 H15 125.0 . .
C11 C15 H15 125.0 . .
Fe2 C15 H15 125.6 . .
C25 C21 C22 108.4(4) . .
C25 C21 Fe2 70.4(3) . .
C22 C21 Fe2 69.8(3) . .
C25 C21 H21 125.8 . .
C22 C21 H21 125.8 . .
Fe2 C21 H21 125.6 . .
C21 C22 C23 107.3(5) . .
C21 C22 Fe2 69.5(3) . .
C23 C22 Fe2 69.8(3) . .
C21 C22 H22 126.3 . .
C23 C22 H22 126.3 . .
Fe2 C22 H22 125.9 . .
C24 C23 C22 107.9(5) . .
C24 C23 Fe2 70.1(3) . .
C22 C23 Fe2 69.3(3) . .
C24 C23 H23 126.0 . .
C22 C23 H23 126.0 . .
Fe2 C23 H23 126.2 . .
C23 C24 C25 108.4(4) . .
C23 C24 Fe2 70.0(3) . .
C25 C24 Fe2 69.8(2) . .
C23 C24 H24 125.8 . .
C25 C24 H24 125.8 . .
Fe2 C24 H24 126.0 . .
C21 C25 C24 108.0(5) . .
C21 C25 Fe2 69.5(3) . .
C24 C25 Fe2 69.7(3) . .
C21 C25 H25 126.0 . .
C24 C25 H25 126.0 . .
Fe2 C25 H25 126.3 . .
C36 C31 C32 116.2(4) . .
C36 C31 B1 133.0(4) . .
C32 C31 B1 110.7(4) . .
C33 C32 C31 121.6(5) . .
C33 C32 C42 128.3(5) . .
C31 C32 C42 110.0(4) . .
C32 C33 C34 120.0(6) . .
C32 C33 H33 120.0 . .
C34 C33 H33 120.0 . .
C35 C34 C33 119.3(5) . .
C35 C34 H34 120.4 . .
C33 C34 H34 120.4 . .
C34 C35 C36 120.3(5) . .
C34 C35 H35 119.9 . .
C36 C35 H35 119.9 . .
C35 C36 C31 122.6(5) . .
C35 C36 H36 118.7 . .
C31 C36 H36 118.7 . .
C46 C41 C42 117.4(4) . .
C46 C41 B1 132.2(4) . .
C42 C41 B1 110.5(4) . .
C43 C42 C41 120.9(5) . .
C43 C42 C32 128.2(5) . .
C41 C42 C32 110.9(4) . .
C44 C43 C42 120.1(5) . .
C44 C43 H43 120.0 . .
C42 C43 H43 120.0 . .
C45 C44 C43 119.5(5) . .
C45 C44 H44 120.3 . .
C43 C44 H44 120.3 . .
C46 C45 C44 120.1(5) . .
C46 C45 H45 120.0 . .
C44 C45 H45 120.0 . .
C45 C46 C41 121.9(5) . .
C45 C46 H46 119.0 . .
C41 C46 H46 119.0 . .
O1 Li1 O1 179.999(1) 2_766 .
O1 Li1 O3 57.6(3) 2_766 .
O1 Li1 O3 122.4(3) . .
O1 Li1 O3 122.4(3) 2_766 2_766
O1 Li1 O3 57.6(3) . 2_766
O3 Li1 O3 180.0(4) . 2_766
O1 Li1 O3' 96.0(3) 2_766 2_766
O1 Li1 O3' 84.0(3) . 2_766
O3 Li1 O3' 145.1(3) . 2_766
O3 Li1 O3' 34.9(3) 2_766 2_766
O1 Li1 O3' 84.0(3) 2_766 .
O1 Li1 O3' 96.0(3) . .
O3 Li1 O3' 34.9(3) . .
O3 Li1 O3' 145.1(3) 2_766 .
O3' Li1 O3' 179.999(2) 2_766 .
O1 Li1 O2 101.6(3) 2_766 .
O1 Li1 O2 78.4(3) . .
O3 Li1 O2 77.9(3) . .
O3 Li1 O2 102.1(3) 2_766 .
O3' Li1 O2 86.9(3) 2_766 .
O3' Li1 O2 93.1(3) . .
O1 Li1 O2 78.4(3) 2_766 2_766
O1 Li1 O2 101.6(3) . 2_766
O3 Li1 O2 102.1(3) . 2_766
O3 Li1 O2 77.9(3) 2_766 2_766
O3' Li1 O2 93.1(3) 2_766 2_766
O3' Li1 O2 86.9(3) . 2_766
O2 Li1 O2 179.999(1) . 2_766
O1 Li1 O4 103.0(3) 2_766 .
O1 Li1 O4 77.0(3) . .
O3 Li1 O4 75.3(3) . .
O3 Li1 O4 104.7(3) 2_766 .
O3' Li1 O4 137.4(3) 2_766 .
O3' Li1 O4 42.6(3) . .
O2 Li1 O4 125.0(3) . .
O2 Li1 O4 55.0(3) 2_766 .
O1 Li1 O4 77.0(3) 2_766 2_766
O1 Li1 O4 103.0(3) . 2_766
O3 Li1 O4 104.7(3) . 2_766
O3 Li1 O4 75.3(3) 2_766 2_766
O3' Li1 O4 42.6(3) 2_766 2_766
O3' Li1 O4 137.4(3) . 2_766
O2 Li1 O4 55.0(3) . 2_766
O2 Li1 O4 125.0(3) 2_766 2_766
O4 Li1 O4 179.999(1) . 2_766
O1 Li1 O4' 31.5(4) 2_766 2_766
O1 Li1 O4' 148.5(4) . 2_766
O3 Li1 O4' 78.6(4) . 2_766
O3 Li1 O4' 101.4(4) 2_766 2_766
O3' Li1 O4' 68.7(4) 2_766 2_766
O3' Li1 O4' 111.3(4) . 2_766
O2 Li1 O4' 84.5(4) . 2_766
O2 Li1 O4' 95.5(4) 2_766 2_766
O4 Li1 O4' 134.0(4) . 2_766
O4 Li1 O4' 46.0(4) 2_766 2_766
O1 Li1 O4' 148.5(4) 2_766 .
O1 Li1 O4' 31.5(4) . .
O3 Li1 O4' 101.4(4) . .
O3 Li1 O4' 78.6(4) 2_766 .
O3' Li1 O4' 111.3(4) 2_766 .
O3' Li1 O4' 68.7(4) . .
O2 Li1 O4' 95.5(4) . .
O2 Li1 O4' 84.5(4) 2_766 .
O4 Li1 O4' 46.0(4) . .
O4 Li1 O4' 134.0(4) 2_766 .
O4' Li1 O4' 179.999(1) 2_766 .
C51 O1 C58 119(3) . .
C51 O1 Li1 106.9(14) . .
C58 O1 Li1 113.6(13) . .
C53 O2 C52 106.7(16) . .
C53 O2 Li1 89.7(14) . .
C52 O2 Li1 106.4(14) . .
C54 O3 C55 109(2) . .
C54 O3 Li1 111.5(14) . .
C55 O3 Li1 113.5(9) . .
C56 O4 C57 116.0(17) . .
C56 O4 Li1 107.6(11) . .
C57 O4 Li1 109.0(11) . .
C52 C51 O1 120(3) . .
C52 C51 H51A 107.3 . .
O1 C51 H51A 107.3 . .
C52 C51 H51B 107.3 . .
O1 C51 H51B 107.3 . .
H51A C51 H51B 106.9 . .
C51 C52 O2 110(2) . .
C51 C52 H52A 109.6 . .
O2 C52 H52A 109.6 . .
C51 C52 H52B 109.6 . .
O2 C52 H52B 109.6 . .
H52A C52 H52B 108.1 . .
C54 C53 O2 154(3) . .
C54 C53 Li1 95(2) . .
O2 C53 Li1 58.5(13) . .
C54 C53 H53A 98.1 . .
O2 C53 H53A 98.1 . .
Li1 C53 H53A 118.0 . .
C54 C53 H53B 98.1 . .
O2 C53 H53B 98.1 . .
Li1 C53 H53B 133.6 . .
H53A C53 H53B 103.7 . .
C53 C54 O3 106(3) . .
C53 C54 H54A 110.6 . .
O3 C54 H54A 110.6 . .
C53 C54 H54B 110.6 . .
O3 C54 H54B 110.6 . .
H54A C54 H54B 108.7 . .
O4 C56 C55 121(2) . .
O4 C56 H56A 107.1 . .
C55 C56 H56A 107.1 . .
O4 C56 H56B 107.1 . .
C55 C56 H56B 107.1 . .
H56A C56 H56B 106.8 . .
C56 C55 O3 115.7(15) . .
C56 C55 H55A 108.4 . .
O3 C55 H55A 108.4 . .
C56 C55 H55B 108.4 . .
O3 C55 H55B 108.4 . .
H55A C55 H55B 107.4 . .
O4 C57 C58 115.2(18) . .
O4 C57 H57A 108.5 . .
C58 C57 H57A 108.5 . .
O4 C57 H57B 108.5 . .
C58 C57 H57B 108.5 . .
H57A C57 H57B 107.5 . .
O1 C58 C57 117(3) . .
O1 C58 H58A 108.0 . .
C57 C58 H58A 108.0 . .
O1 C58 H58B 108.0 . .
C57 C58 H58B 108.0 . .
H58A C58 H58B 107.2 . .
C61 O1' C68 111.0(15) . .
C62 O2' C63 110(2) . .
C65 O3' C64 112.9(13) . .
C65 O3' Li1 123.2(9) . .
C64 O3' Li1 114.5(9) . .
C66 O4' C67 113.1(14) . .
C66 O4' Li1 102.2(12) . .
C67 O4' Li1 126.7(10) . .
O1' C61 C62 107.4(14) . .
O1' C61 H61A 110.2 . .
C62 C61 H61A 110.2 . .
O1' C61 H61B 110.2 . .
C62 C61 H61B 110.2 . .
H61A C61 H61B 108.5 . .
O2' C62 C61 122.4(14) . .
O2' C62 H62A 106.7 . .
C61 C62 H62A 106.7 . .
O2' C62 H62B 106.7 . .
C61 C62 H62B 106.7 . .
H62A C62 H62B 106.6 . .
C64 C63 O2' 113.3(19) . .
C64 C63 H63A 108.9 . .
O2' C63 H63A 108.9 . .
C64 C63 H63B 108.9 . .
O2' C63 H63B 108.9 . .
H63A C63 H63B 107.7 . .
O3' C64 C63 112.0(15) . .
O3' C64 H64A 109.2 . .
C63 C64 H64A 109.2 . .
O3' C64 H64B 109.2 . .
C63 C64 H64B 109.2 . .
H64A C64 H64B 107.9 . .
O3' C65 C66 106.6(13) . .
O3' C65 H65A 110.4 . .
C66 C65 H65A 110.4 . .
O3' C65 H65B 110.4 . .
C66 C65 H65B 110.4 . .
H65A C65 H65B 108.6 . .
O4' C66 C65 116.7(16) . .
O4' C66 H66A 108.1 . .
C65 C66 H66A 108.1 . .
O4' C66 H66B 108.1 . .
C65 C66 H66B 108.1 . .
H66A C66 H66B 107.3 . .
O4' C67 C68 106.1(13) . .
O4' C67 H67A 110.5 . .
C68 C67 H67A 110.5 . .
O4' C67 H67B 110.5 . .
C68 C67 H67B 110.5 . .
H67A C67 H67B 108.7 . .
O1' C68 C67 116.2(13) . .
O1' C68 H68A 108.2 . .
C67 C68 H68A 108.2 . .
O1' C68 H68B 108.2 . .
C67 C68 H68B 108.2 . .
H68A C68 H68B 107.4 . .

loop_
_geom_bond_atom_site_label_1
_geom_bond_atom_site_label_2
_geom_bond_distance
_geom_bond_site_symmetry_2
Fe1 C3 2.058(5) .
Fe1 C3 2.058(5) 2
Fe1 C4 2.065(5) 2
Fe1 C4 2.065(5) .
Fe1 C2 2.094(4) 2
Fe1 C2 2.094(4) .
Fe1 C5 2.102(4) .
Fe1 C5 2.102(4) 2
Fe1 C1 2.177(4) 2
Fe1 C1 2.177(4) .
Fe2 C14 2.028(5) .
Fe2 C13 2.034(4) .
Fe2 C21 2.040(5) .
Fe2 C22 2.043(6) .
Fe2 C23 2.050(5) .
Fe2 C15 2.051(5) .
Fe2 C24 2.051(4) .
Fe2 C25 2.052(5) .
Fe2 C12 2.057(4) .
Fe2 C11 2.116(4) .
B1 C1 1.605(8) .
B1 C11 1.623(5) .
B1 C31 1.639(7) .
B1 C41 1.651(7) .
C1 C2 1.437(6) .
C1 C5 1.440(7) .
C2 C3 1.401(8) .
C2 H2 0.9500 .
C3 C4 1.422(7) .
C3 H3 0.9500 .
C4 C5 1.437(7) .
C4 H4 0.9500 .
C5 H5 0.9500 .
C11 C12 1.436(6) .
C11 C15 1.437(6) .
C12 C13 1.426(6) .
C12 H12 0.9500 .
C13 C14 1.410(6) .
C13 H13 0.9500 .
C14 C15 1.429(6) .
C14 H14 0.9500 .
C15 H15 0.9500 .
C21 C25 1.402(8) .
C21 C22 1.421(8) .
C21 H21 0.9500 .
C22 C23 1.428(7) .
C22 H22 0.9500 .
C23 C24 1.400(7) .
C23 H23 0.9500 .
C24 C25 1.419(6) .
C24 H24 0.9500 .
C25 H25 0.9500 .
C31 C36 1.393(6) .
C31 C32 1.428(7) .
C32 C33 1.383(8) .
C32 C42 1.488(7) .
C33 C34 1.407(8) .
C33 H33 0.9500 .
C34 C35 1.382(9) .
C34 H34 0.9500 .
C35 C36 1.385(7) .
C35 H35 0.9500 .
C36 H36 0.9500 .
C41 C46 1.400(6) .
C41 C42 1.411(7) .
C42 C43 1.396(7) .
C43 C44 1.395(8) .
C43 H43 0.9500 .
C44 C45 1.393(8) .
C44 H44 0.9500 .
C45 C46 1.381(7) .
C45 H45 0.9500 .
C46 H46 0.9500 .
Li1 O1 2.114(7) 2_766
Li1 O1 2.114(7) .
Li1 O3 2.187(8) .
Li1 O3 2.187(8) 2_766
Li1 O3' 2.263(9) 2_766
Li1 O3' 2.263(9) .
Li1 O2 2.269(9) .
Li1 O2 2.269(9) 2_766
Li1 O4 2.310(7) .
Li1 O4 2.310(7) 2_766
Li1 O4' 2.595(14) 2_766
Li1 O4' 2.595(14) .
O1 C51 1.39(3) .
O1 C58 1.39(3) .
O2 C53 1.40(4) .
O2 C52 1.41(3) .
O3 C54 1.36(2) .
O3 C55 1.393(16) .
O4 C56 1.345(18) .
O4 C57 1.37(2) .
C51 C52 1.36(3) .
C51 H51A 0.9900 .
C51 H51B 0.9900 .
C52 H52A 0.9900 .
C52 H52B 0.9900 .
C53 C54 1.09(5) .
C53 H53A 0.9900 .
C53 H53B 0.9900 .
C54 H54A 0.9900 .
C54 H54B 0.9900 .
C56 C55 1.37(2) .
C56 H56A 0.9900 .
C56 H56B 0.9900 .
C55 H55A 0.9900 .
C55 H55B 0.9900 .
C57 C58 1.44(5) .
C57 H57A 0.9900 .
C57 H57B 0.9900 .
C58 H58A 0.9900 .
C58 H58B 0.9900 .
O1' C61 1.429(19) .
O1' C68 1.47(2) .
O2' C62 1.28(3) .
O2' C63 1.58(4) .
O3' C65 1.422(19) .
O3' C64 1.422(17) .
O4' C66 1.36(3) .
O4' C67 1.42(2) .
C61 C62 1.50(2) .
C61 H61A 0.9900 .
C61 H61B 0.9900 .
C62 H62A 0.9900 .
C62 H62B 0.9900 .
C63 C64 1.53(3) .
C63 H63A 0.9900 .
C63 H63B 0.9900 .
C64 H64A 0.9900 .
C64 H64B 0.9900 .
C65 C66 1.49(3) .
C65 H65A 0.9900 .
C65 H65B 0.9900 .
C66 H66A 0.9900 .
C66 H66B 0.9900 .
C67 C68 1.52(2) .
C67 H67A 0.9900 .
C67 H67B 0.9900 .
C68 H68A 0.9900 .
C68 H68B 0.9900 .

loop_
_geom_torsion_atom_site_label_1
_geom_torsion_atom_site_label_2
_geom_torsion_atom_site_label_3
_geom_torsion_atom_site_label_4
_geom_torsion
_geom_torsion_site_symmetry_1
C11 B1 C1 C2 -108.3(4) .
C31 B1 C1 C2 19.9(5) .
C41 B1 C1 C2 129.1(4) .
C11 B1 C1 C5 73.6(5) .
C31 B1 C1 C5 -158.2(4) .
C41 B1 C1 C5 -49.0(5) .
C11 B1 C1 Fe1 163.7(3) .
C31 B1 C1 Fe1 -68.1(4) .
C41 B1 C1 Fe1 41.2(5) .
C3 Fe1 C1 C2 36.2(3) .
C3 Fe1 C1 C2 -143.8(3) 2
C4 Fe1 C1 C2 -99.9(3) 2
C4 Fe1 C1 C2 80.1(3) .
C2 Fe1 C1 C2 180.0 2
C5 Fe1 C1 C2 117.2(4) .
C5 Fe1 C1 C2 -62.8(4) 2
C1 Fe1 C1 C2 -178(2) 2
C3 Fe1 C1 C5 -80.9(3) .
C3 Fe1 C1 C5 99.1(3) 2
C4 Fe1 C1 C5 143.0(3) 2
C4 Fe1 C1 C5 -37.0(3) .
C2 Fe1 C1 C5 62.8(4) 2
C2 Fe1 C1 C5 -117.2(4) .
C5 Fe1 C1 C5 180.0 2
C1 Fe1 C1 C5 64(2) 2
C3 Fe1 C1 B1 156.2(4) .
C3 Fe1 C1 B1 -23.8(4) 2
C4 Fe1 C1 B1 20.1(4) 2
C4 Fe1 C1 B1 -159.9(4) .
C2 Fe1 C1 B1 -60.1(5) 2
C2 Fe1 C1 B1 119.9(5) .
C5 Fe1 C1 B1 -122.9(5) .
C5 Fe1 C1 B1 57.1(5) 2
C1 Fe1 C1 B1 -58(2) 2
C5 C1 C2 C3 -1.0(4) .
B1 C1 C2 C3 -179.5(3) .
Fe1 C1 C2 C3 -58.9(3) .
C5 C1 C2 Fe1 57.9(3) .
B1 C1 C2 Fe1 -120.5(4) .
C3 Fe1 C2 C3 180.0 2
C4 Fe1 C2 C3 -141.5(3) 2
C4 Fe1 C2 C3 38.5(3) .
C2 Fe1 C2 C3 -31(3) 2
C5 Fe1 C2 C3 82.7(3) .
C5 Fe1 C2 C3 -97.3(3) 2
C1 Fe1 C2 C3 -59.0(4) 2
C1 Fe1 C2 C3 121.0(4) .
C3 Fe1 C2 C1 -121.0(4) .
C3 Fe1 C2 C1 59.0(4) 2
C4 Fe1 C2 C1 97.4(3) 2
C4 Fe1 C2 C1 -82.6(3) .
C2 Fe1 C2 C1 -152(3) 2
C5 Fe1 C2 C1 -38.3(3) .
C5 Fe1 C2 C1 141.7(3) 2
C1 Fe1 C2 C1 180.0 2
C1 C2 C3 C4 0.8(5) .
Fe1 C2 C3 C4 -60.9(3) .
C1 C2 C3 Fe1 61.7(3) .
C3 Fe1 C3 C2 98(12) 2
C4 Fe1 C3 C2 61.9(4) 2
C4 Fe1 C3 C2 -118.1(4) .
C2 Fe1 C3 C2 179.999(2) 2
C5 Fe1 C3 C2 -79.0(3) .
C5 Fe1 C3 C2 101.0(3) 2
C1 Fe1 C3 C2 143.9(3) 2
C1 Fe1 C3 C2 -36.1(3) .
C3 Fe1 C3 C4 -143(12) 2
C4 Fe1 C3 C4 180.0 2
C2 Fe1 C3 C4 -61.9(4) 2
C2 Fe1 C3 C4 118.1(4) .
C5 Fe1 C3 C4 39.1(3) .
C5 Fe1 C3 C4 -140.9(3) 2
C1 Fe1 C3 C4 -98.0(3) 2
C1 Fe1 C3 C4 82.0(3) .
C2 C3 C4 C5 -0.2(5) .
Fe1 C3 C4 C5 -62.1(3) .
C2 C3 C4 Fe1 61.9(3) .
C3 Fe1 C4 C3 180.0 2
C4 Fe1 C4 C3 55(5) 2
C2 Fe1 C4 C3 142.4(3) 2
C2 Fe1 C4 C3 -37.6(3) .
C5 Fe1 C4 C3 -116.5(4) .
C5 Fe1 C4 C3 63.5(4) 2
C1 Fe1 C4 C3 99.6(3) 2
C1 Fe1 C4 C3 -80.4(3) .
C3 Fe1 C4 C5 116.5(4) .
C3 Fe1 C4 C5 -63.5(4) 2
C4 Fe1 C4 C5 171(5) 2
C2 Fe1 C4 C5 -101.1(3) 2
C2 Fe1 C4 C5 78.9(3) .
C5 Fe1 C4 C5 180.0 2
C1 Fe1 C4 C5 -143.9(2) 2
C1 Fe1 C4 C5 36.1(2) .
C3 C4 C5 C1 -0.4(4) .
Fe1 C4 C5 C1 -61.4(3) .
C3 C4 C5 Fe1 61.0(3) .
C2 C1 C5 C4 0.8(4) .
B1 C1 C5 C4 179.3(4) .
Fe1 C1 C5 C4 58.6(3) .
C2 C1 C5 Fe1 -57.7(3) .
B1 C1 C5 Fe1 120.7(4) .
C3 Fe1 C5 C4 -39.1(3) .
C3 Fe1 C5 C4 140.9(3) 2
C4 Fe1 C5 C4 180.0 2
C2 Fe1 C5 C4 97.6(3) 2
C2 Fe1 C5 C4 -82.4(3) .
C5 Fe1 C5 C4 8(2) 2
C1 Fe1 C5 C4 59.4(4) 2
C1 Fe1 C5 C4 -120.6(4) .
C3 Fe1 C5 C1 81.5(3) .
C3 Fe1 C5 C1 -98.5(3) 2
C4 Fe1 C5 C1 -59.4(4) 2
C4 Fe1 C5 C1 120.6(4) .
C2 Fe1 C5 C1 -141.7(3) 2
C2 Fe1 C5 C1 38.3(3) .
C5 Fe1 C5 C1 128(2) 2
C1 Fe1 C5 C1 180.0 2
C1 B1 C11 C12 -57.0(6) .
C31 B1 C11 C12 174.4(4) .
C41 B1 C11 C12 67.2(7) .
C1 B1 C11 C15 130.8(5) .
C31 B1 C11 C15 2.2(7) .
C41 B1 C11 C15 -105.1(5) .
C1 B1 C11 Fe2 39.4(6) .
C31 B1 C11 Fe2 -89.2(6) .
C41 B1 C11 Fe2 163.5(3) .
C14 Fe2 C11 C12 -80.7(3) .
C13 Fe2 C11 C12 -37.0(3) .
C21 Fe2 C11 C12 121.4(3) .
C22 Fe2 C11 C12 79.4(4) .
C23 Fe2 C11 C12 45.8(7) .
C15 Fe2 C11 C12 -117.9(4) .
C24 Fe2 C11 C12 -162.6(4) .
C25 Fe2 C11 C12 163.3(3) .
C14 Fe2 C11 C15 37.2(3) .
C13 Fe2 C11 C15 80.9(3) .
C21 Fe2 C11 C15 -120.7(3) .
C22 Fe2 C11 C15 -162.7(3) .
C23 Fe2 C11 C15 163.7(6) .
C24 Fe2 C11 C15 -44.7(6) .
C25 Fe2 C11 C15 -78.8(3) .
C12 Fe2 C11 C15 117.9(4) .
C14 Fe2 C11 B1 155.0(5) .
C13 Fe2 C11 B1 -161.3(5) .
C21 Fe2 C11 B1 -2.9(5) .
C22 Fe2 C11 B1 -44.9(5) .
C23 Fe2 C11 B1 -78.5(7) .
C15 Fe2 C11 B1 117.8(5) .
C24 Fe2 C11 B1 73.1(7) .
C25 Fe2 C11 B1 39.0(5) .
C12 Fe2 C11 B1 -124.3(6) .
C15 C11 C12 C13 0.9(5) .
B1 C11 C12 C13 -172.6(5) .
Fe2 C11 C12 C13 58.4(3) .
C15 C11 C12 Fe2 -57.5(3) .
B1 C11 C12 Fe2 129.0(5) .
C14 Fe2 C12 C13 -38.1(3) .
C21 Fe2 C12 C13 161.4(3) .
C22 Fe2 C12 C13 118.2(3) .
C23 Fe2 C12 C13 75.2(3) .
C15 Fe2 C12 C13 -82.5(3) .
C24 Fe2 C12 C13 38.7(7) .
C25 Fe2 C12 C13 -161.9(5) .
C11 Fe2 C12 C13 -120.9(4) .
C14 Fe2 C12 C11 82.8(3) .
C13 Fe2 C12 C11 120.9(4) .
C21 Fe2 C12 C11 -77.7(4) .
C22 Fe2 C12 C11 -120.9(3) .
C23 Fe2 C12 C11 -163.9(3) .
C15 Fe2 C12 C11 38.3(3) .
C24 Fe2 C12 C11 159.5(6) .
C25 Fe2 C12 C11 -41.1(7) .
C11 C12 C13 C14 -0.7(5) .
Fe2 C12 C13 C14 59.8(3) .
C11 C12 C13 Fe2 -60.4(3) .
C21 Fe2 C13 C14 -167.4(5) .
C22 Fe2 C13 C14 159.5(3) .
C23 Fe2 C13 C14 117.1(3) .
C15 Fe2 C13 C14 -38.5(2) .
C24 Fe2 C13 C14 75.9(3) .
C25 Fe2 C13 C14 42.9(6) .
C12 Fe2 C13 C14 -118.5(4) .
C11 Fe2 C13 C14 -82.0(3) .
C14 Fe2 C13 C12 118.5(4) .
C21 Fe2 C13 C12 -49.0(7) .
C22 Fe2 C13 C12 -82.1(3) .
C23 Fe2 C13 C12 -124.4(3) .
C15 Fe2 C13 C12 79.9(3) .
C24 Fe2 C13 C12 -165.7(3) .
C25 Fe2 C13 C12 161.3(5) .
C11 Fe2 C13 C12 36.5(3) .
C12 C13 C14 C15 0.2(5) .
Fe2 C13 C14 C15 60.6(3) .
C12 C13 C14 Fe2 -60.4(3) .
C21 Fe2 C14 C13 167.7(5) .
C22 Fe2 C14 C13 -50.8(6) .
C23 Fe2 C14 C13 -81.3(3) .
C15 Fe2 C14 C13 118.2(3) .
C24 Fe2 C14 C13 -122.1(2) .
C25 Fe2 C14 C13 -163.2(2) .
C12 Fe2 C14 C13 38.2(2) .
C11 Fe2 C14 C13 81.6(2) .
C13 Fe2 C14 C15 -118.2(3) .
C21 Fe2 C14 C15 49.5(6) .
C22 Fe2 C14 C15 -169.0(5) .
C23 Fe2 C14 C15 160.6(3) .
C24 Fe2 C14 C15 119.7(3) .
C25 Fe2 C14 C15 78.7(3) .
C12 Fe2 C14 C15 -79.9(3) .
C11 Fe2 C14 C15 -36.6(2) .
C13 C14 C15 C11 0.4(5) .
Fe2 C14 C15 C11 60.7(3) .
C13 C14 C15 Fe2 -60.3(3) .
C12 C11 C15 C14 -0.8(5) .
B1 C11 C15 C14 173.1(4) .
Fe2 C11 C15 C14 -58.5(3) .
C12 C11 C15 Fe2 57.7(3) .
B1 C11 C15 Fe2 -128.5(4) .
C13 Fe2 C15 C14 38.2(2) .
C21 Fe2 C15 C14 -160.9(3) .
C22 Fe2 C15 C14 167.5(6) .
C23 Fe2 C15 C14 -46.4(6) .
C24 Fe2 C15 C14 -78.1(3) .
C25 Fe2 C15 C14 -120.0(3) .
C12 Fe2 C15 C14 82.4(3) .
C11 Fe2 C15 C14 120.7(4) .
C14 Fe2 C15 C11 -120.7(4) .
C13 Fe2 C15 C11 -82.5(3) .
C21 Fe2 C15 C11 78.4(3) .
C22 Fe2 C15 C11 46.9(7) .
C23 Fe2 C15 C11 -167.0(5) .
C24 Fe2 C15 C11 161.2(2) .
C25 Fe2 C15 C11 119.3(2) .
C12 Fe2 C15 C11 -38.2(2) .
C14 Fe2 C21 C25 39.6(6) .
C13 Fe2 C21 C25 -163.7(5) .
C22 Fe2 C21 C25 -119.2(4) .
C23 Fe2 C21 C25 -80.9(3) .
C15 Fe2 C21 C25 76.4(3) .
C24 Fe2 C21 C25 -37.7(3) .
C12 Fe2 C21 C25 159.9(3) .
C11 Fe2 C21 C25 118.2(3) .
C14 Fe2 C21 C22 158.8(5) .
C13 Fe2 C21 C22 -44.5(7) .
C23 Fe2 C21 C22 38.3(3) .
C15 Fe2 C21 C22 -164.4(3) .
C24 Fe2 C21 C22 81.5(3) .
C25 Fe2 C21 C22 119.2(4) .
C12 Fe2 C21 C22 -81.0(3) .
C11 Fe2 C21 C22 -122.6(3) .
C25 C21 C22 C23 0.2(6) .
Fe2 C21 C22 C23 -59.9(4) .
C25 C21 C22 Fe2 60.1(4) .
C14 Fe2 C22 C21 -160.0(5) .
C13 Fe2 C22 C21 162.9(3) .
C23 Fe2 C22 C21 -118.4(5) .
C15 Fe2 C22 C21 42.0(8) .
C24 Fe2 C22 C21 -81.2(3) .
C25 Fe2 C22 C21 -37.3(3) .
C12 Fe2 C22 C21 119.5(3) .
C11 Fe2 C22 C21 77.1(3) .
C14 Fe2 C22 C23 -41.6(7) .
C13 Fe2 C22 C23 -78.7(4) .
C21 Fe2 C22 C23 118.4(5) .
C15 Fe2 C22 C23 160.4(5) .
C24 Fe2 C22 C23 37.2(3) .
C25 Fe2 C22 C23 81.0(3) .
C12 Fe2 C22 C23 -122.1(3) .
C11 Fe2 C22 C23 -164.6(3) .
C21 C22 C23 C24 0.0(6) .
Fe2 C22 C23 C24 -59.7(4) .
C21 C22 C23 Fe2 59.7(4) .
C14 Fe2 C23 C24 -77.9(3) .
C13 Fe2 C23 C24 -120.4(3) .
C21 Fe2 C23 C24 81.0(3) .
C22 Fe2 C23 C24 119.2(5) .
C15 Fe2 C23 C24 -44.3(6) .
C25 Fe2 C23 C24 37.6(3) .
C12 Fe2 C23 C24 -162.0(3) .
C11 Fe2 C23 C24 163.3(5) .
C14 Fe2 C23 C22 162.9(3) .
C13 Fe2 C23 C22 120.4(4) .
C21 Fe2 C23 C22 -38.2(3) .
C15 Fe2 C23 C22 -163.4(5) .
C24 Fe2 C23 C22 -119.2(5) .
C25 Fe2 C23 C22 -81.5(4) .
C12 Fe2 C23 C22 78.8(4) .
C11 Fe2 C23 C22 44.1(8) .
C22 C23 C24 C25 -0.2(6) .
Fe2 C23 C24 C25 -59.4(3) .
C22 C23 C24 Fe2 59.2(4) .
C14 Fe2 C24 C23 119.2(3) .
C13 Fe2 C24 C23 78.1(3) .
C21 Fe2 C24 C23 -82.2(3) .
C22 Fe2 C24 C23 -38.0(3) .
C15 Fe2 C24 C23 161.2(3) .
C25 Fe2 C24 C23 -119.5(4) .
C12 Fe2 C24 C23 48.9(7) .
C11 Fe2 C24 C23 -166.5(4) .
C14 Fe2 C24 C25 -121.3(3) .
C13 Fe2 C24 C25 -162.5(3) .
C21 Fe2 C24 C25 37.3(4) .
C22 Fe2 C24 C25 81.4(4) .
C23 Fe2 C24 C25 119.5(4) .
C15 Fe2 C24 C25 -79.4(4) .
C12 Fe2 C24 C25 168.4(6) .
C11 Fe2 C24 C25 -47.1(6) .
C22 C21 C25 C24 -0.4(6) .
Fe2 C21 C25 C24 59.3(3) .
C22 C21 C25 Fe2 -59.7(4) .
C23 C24 C25 C21 0.4(6) .
Fe2 C24 C25 C21 -59.2(4) .
C23 C24 C25 Fe2 59.6(3) .
C14 Fe2 C25 C21 -164.3(3) .
C13 Fe2 C25 C21 164.0(5) .
C22 Fe2 C25 C21 37.9(3) .
C23 Fe2 C25 C21 82.2(4) .
C15 Fe2 C25 C21 -121.9(3) .
C24 Fe2 C25 C21 119.3(5) .
C12 Fe2 C25 C21 -50.3(7) .
C11 Fe2 C25 C21 -80.3(4) .
C14 Fe2 C25 C24 76.4(4) .
C13 Fe2 C25 C24 44.7(7) .
C21 Fe2 C25 C24 -119.3(5) .
C22 Fe2 C25 C24 -81.4(3) .
C23 Fe2 C25 C24 -37.1(3) .
C15 Fe2 C25 C24 118.8(3) .
C12 Fe2 C25 C24 -169.6(5) .
C11 Fe2 C25 C24 160.4(3) .
C1 B1 C31 C36 -68.1(6) .
C11 B1 C31 C36 60.0(7) .
C41 B1 C31 C36 174.2(5) .
C1 B1 C31 C32 115.3(5) .
C11 B1 C31 C32 -116.7(5) .
C41 B1 C31 C32 -2.4(5) .
C36 C31 C32 C33 -0.3(9) .
B1 C31 C32 C33 177.0(6) .
C36 C31 C32 C42 -176.7(5) .
B1 C31 C32 C42 0.6(6) .
C31 C32 C33 C34 1.5(12) .
C42 C32 C33 C34 177.2(7) .
C32 C33 C34 C35 -1.5(13) .
C33 C34 C35 C36 0.3(11) .
C34 C35 C36 C31 1.0(9) .
C32 C31 C36 C35 -1.0(8) .
B1 C31 C36 C35 -177.5(5) .
C1 B1 C41 C46 63.5(6) .
C11 B1 C41 C46 -60.8(7) .
C31 B1 C41 C46 -177.7(5) .
C1 B1 C41 C42 -115.1(5) .
C11 B1 C41 C42 120.6(5) .
C31 B1 C41 C42 3.7(5) .
C46 C41 C42 C43 -3.9(9) .
B1 C41 C42 C43 174.9(6) .
C46 C41 C42 C32 177.5(5) .
B1 C41 C42 C32 -3.7(7) .
C33 C32 C42 C43 7.4(12) .
C31 C32 C42 C43 -176.5(7) .
C33 C32 C42 C41 -174.1(7) .
C31 C32 C42 C41 2.0(7) .
C41 C42 C43 C44 2.0(11) .
C32 C42 C43 C44 -179.6(7) .
C42 C43 C44 C45 1.9(12) .
C43 C44 C45 C46 -3.7(10) .
C44 C45 C46 C41 1.7(8) .
C42 C41 C46 C45 2.1(7) .
B1 C41 C46 C45 -176.4(5) .
O1 Li1 O1 C51 32(23) 2_766
O3 Li1 O1 C51 -78.6(18) .
O3 Li1 O1 C51 101.4(18) 2_766
O3' Li1 O1 C51 76.8(17) 2_766
O3' Li1 O1 C51 -103.2(17) .
O2 Li1 O1 C51 -11.2(17) .
O2 Li1 O1 C51 168.8(17) 2_766
O4 Li1 O1 C51 -141.6(17) .
O4 Li1 O1 C51 38.4(17) 2_766
O4' Li1 O1 C51 47.3(19) 2_766
O4' Li1 O1 C51 -132.7(19) .
O1 Li1 O1 C58 166(24) 2_766
O3 Li1 O1 C58 55(2) .
O3 Li1 O1 C58 -125(2) 2_766
O3' Li1 O1 C58 -149(2) 2_766
O3' Li1 O1 C58 31(2) .
O2 Li1 O1 C58 123(2) .
O2 Li1 O1 C58 -57(2) 2_766
O4 Li1 O1 C58 -8(2) .
O4 Li1 O1 C58 172(2) 2_766
O4' Li1 O1 C58 -179(2) 2_766
O4' Li1 O1 C58 1(2) .
O1 Li1 O2 C53 60.7(12) 2_766
O1 Li1 O2 C53 -119.3(12) .
O3 Li1 O2 C53 7.8(11) .
O3 Li1 O2 C53 -172.2(11) 2_766
O3' Li1 O2 C53 156.2(11) 2_766
O3' Li1 O2 C53 -23.8(11) .
O2 Li1 O2 C53 -48(37) 2_766
O4 Li1 O2 C53 -54.4(12) .
O4 Li1 O2 C53 125.6(12) 2_766
O4' Li1 O2 C53 87.3(12) 2_766
O4' Li1 O2 C53 -92.7(12) .
O1 Li1 O2 C52 168.0(12) 2_766
O1 Li1 O2 C52 -12.0(12) .
O3 Li1 O2 C52 115.1(12) .
O3 Li1 O2 C52 -64.9(12) 2_766
O3' Li1 O2 C52 -96.6(12) 2_766
O3' Li1 O2 C52 83.4(12) .
O2 Li1 O2 C52 59(37) 2_766
O4 Li1 O2 C52 52.9(12) .
O4 Li1 O2 C52 -127.1(12) 2_766
O4' Li1 O2 C52 -165.4(12) 2_766
O4' Li1 O2 C52 14.6(12) .
O1 Li1 O3 C54 -123(2) 2_766
O1 Li1 O3 C54 57(2) .
O3 Li1 O3 C54 41(37) 2_766
O3' Li1 O3 C54 -77(2) 2_766
O3' Li1 O3 C54 103(2) .
O2 Li1 O3 C54 -11(2) .
O2 Li1 O3 C54 169(2) 2_766
O4 Li1 O3 C54 120(2) .
O4 Li1 O3 C54 -60(2) 2_766
O4' Li1 O3 C54 -98(2) 2_766
O4' Li1 O3 C54 82(2) .
O1 Li1 O3 C55 112.5(14) 2_766
O1 Li1 O3 C55 -67.5(14) .
O3 Li1 O3 C55 -83(26) 2_766
O3' Li1 O3 C55 158.6(13) 2_766
O3' Li1 O3 C55 -21.4(13) .
O2 Li1 O3 C55 -135.2(13) .
O2 Li1 O3 C55 44.8(13) 2_766
O4 Li1 O3 C55 -3.7(13) .
O4 Li1 O3 C55 176.3(13) 2_766
O4' Li1 O3 C55 138.0(14) 2_766
O4' Li1 O3 C55 -42.0(14) .
O1 Li1 O4 C56 -62.4(15) 2_766
O1 Li1 O4 C56 117.6(15) .
O3 Li1 O4 C56 -11.4(14) .
O3 Li1 O4 C56 168.6(14) 2_766
O3' Li1 O4 C56 -176.5(14) 2_766
O3' Li1 O4 C56 3.5(14) .
O2 Li1 O4 C56 52.0(15) .
O2 Li1 O4 C56 -128.0(15) 2_766
O4 Li1 O4 C56 96(21) 2_766
O4' Li1 O4 C56 -68.8(15) 2_766
O4' Li1 O4 C56 111.2(15) .
O1 Li1 O4 C57 171.1(11) 2_766
O1 Li1 O4 C57 -8.9(11) .
O3 Li1 O4 C57 -137.9(12) .
O3 Li1 O4 C57 42.1(12) 2_766
O3' Li1 O4 C57 57.0(12) 2_766
O3' Li1 O4 C57 -123.0(12) .
O2 Li1 O4 C57 -74.5(12) .
O2 Li1 O4 C57 105.5(12) 2_766
O4 Li1 O4 C57 -30(20) 2_766
O4' Li1 O4 C57 164.6(11) 2_766
O4' Li1 O4 C57 -15.4(11) .
C58 O1 C51 C52 -92(4) .
Li1 O1 C51 C52 38(4) .
O1 C51 C52 O2 -52(5) .
C53 O2 C52 C51 128(3) .
Li1 O2 C52 C51 34(3) .
C52 O2 C53 C54 -116(7) .
Li1 O2 C53 C54 -9(7) .
C52 O2 C53 Li1 -107.0(16) .
O1 Li1 C53 C54 55(3) 2_766
O1 Li1 C53 C54 -125(3) .
O3 Li1 C53 C54 6(3) .
O3 Li1 C53 C54 -174(3) 2_766
O3' Li1 C53 C54 149(3) 2_766
O3' Li1 C53 C54 -31(3) .
O2 Li1 C53 C54 176(3) .
O2 Li1 C53 C54 -4(3) 2_766
O4 Li1 C53 C54 -47(3) .
O4 Li1 C53 C54 133(3) 2_766
O4' Li1 C53 C54 86(3) 2_766
O4' Li1 C53 C54 -94(3) .
O1 Li1 C53 O2 -121.0(10) 2_766
O1 Li1 C53 O2 59.0(11) .
O3 Li1 C53 O2 -169.5(15) .
O3 Li1 C53 O2 10.5(15) 2_766
O3' Li1 C53 O2 -26.6(12) 2_766
O3' Li1 C53 O2 153.4(12) .
O2 Li1 C53 O2 179.999(5) 2_766
O4 Li1 C53 O2 136.8(10) .
O4 Li1 C53 O2 -43.2(10) 2_766
O4' Li1 C53 O2 -89.4(11) 2_766
O4' Li1 C53 O2 90.6(11) .
O2 C53 C54 O3 0(9) .
Li1 C53 C54 O3 -8(3) .
C55 O3 C54 C53 136(3) .
Li1 O3 C54 C53 10(4) .
C57 O4 C56 C55 150(2) .
Li1 O4 C56 C55 27(3) .
O4 C56 C55 O3 -33(4) .
C54 O3 C55 C56 -106(3) .
Li1 O3 C55 C56 19(3) .
C56 O4 C57 C58 -97(3) .
Li1 O4 C57 C58 24(3) .
C51 O1 C58 C57 152(3) .
Li1 O1 C58 C57 24(4) .
O4 C57 C58 O1 -34(4) .
O1 Li1 O3' C65 161.1(12) 2_766
O1 Li1 O3' C65 -18.9(12) .
O3 Li1 O3' C65 -161.1(14) .
O3 Li1 O3' C65 18.9(14) 2_766
O3' Li1 O3' C65 34(19) 2_766
O2 Li1 O3' C65 -97.6(12) .
O2 Li1 O3' C65 82.4(12) 2_766
O4 Li1 O3' C65 44.5(12) .
O4 Li1 O3' C65 -135.5(12) 2_766
O4' Li1 O3' C65 177.2(12) 2_766
O4' Li1 O3' C65 -2.8(12) .
O1 Li1 O3' C64 -54.7(8) 2_766
O1 Li1 O3' C64 125.3(8) .
O3 Li1 O3' C64 -17.0(7) .
O3 Li1 O3' C64 163.0(7) 2_766
O3' Li1 O3' C64 178(17) 2_766
O2 Li1 O3' C64 46.6(8) .
O2 Li1 O3' C64 -133.4(8) 2_766
O4 Li1 O3' C64 -171.3(10) .
O4 Li1 O3' C64 8.7(10) 2_766
O4' Li1 O3' C64 -38.7(9) 2_766
O4' Li1 O3' C64 141.3(9) .
O1 Li1 O4' C66 -4.6(13) 2_766
O1 Li1 O4' C66 175.4(13) .
O3 Li1 O4' C66 39.6(10) .
O3 Li1 O4' C66 -140.4(10) 2_766
O3' Li1 O4' C66 -152.9(9) 2_766
O3' Li1 O4' C66 27.1(9) .
O2 Li1 O4' C66 118.3(9) .
O2 Li1 O4' C66 -61.7(9) 2_766
O4 Li1 O4' C66 -16.7(8) .
O4 Li1 O4' C66 163.3(8) 2_766
O4' Li1 O4' C66 -6(29) 2_766
O1 Li1 O4' C67 -136.0(14) 2_766
O1 Li1 O4' C67 44.0(14) .
O3 Li1 O4' C67 -91.8(14) .
O3 Li1 O4' C67 88.2(14) 2_766
O3' Li1 O4' C67 75.7(14) 2_766
O3' Li1 O4' C67 -104.3(14) .
O2 Li1 O4' C67 -13.1(14) .
O2 Li1 O4' C67 166.9(14) 2_766
O4 Li1 O4' C67 -148.1(15) .
O4 Li1 O4' C67 31.9(15) 2_766
O4' Li1 O4' C67 -137(29) 2_766
C68 O1' C61 C62 -165.9(12) .
C63 O2' C62 C61 71(2) .
O1' C61 C62 O2' 56(2) .
C62 O2' C63 C64 -147.9(19) .
C65 O3' C64 C63 85.3(18) .
Li1 O3' C64 C63 -62.6(15) .
O2' C63 C64 O3' 64(2) .
C64 O3' C65 C66 -164.9(14) .
Li1 O3' C65 C66 -20.3(19) .
C67 O4' C66 C65 87.7(19) .
Li1 O4' C66 C65 -51.5(17) .
O3' C65 C66 O4' 51(2) .
C66 O4' C67 C68 -157.9(14) .
Li1 O4' C67 C68 -30.7(18) .
C61 O1' C68 C67 78.6(18) .
O4' C67 C68 O1' 53.2(19) .
